data_4029081
loop_
_publ_author_name
'Griffith, Daniel R.'
'Botta, Lorenzo'
'St Denis, Tyler G.'
'Snyder, Scott A.'

_publ_section_title
;
 Explorations of caffeic acid derivatives: total syntheses of
 rufescenolide, yunnaneic acids C and D, and studies toward yunnaneic
 acids A and B.
;
_journal_issue 1
_journal_name_full 'The Journal of organic chemistry'
_journal_page_first 88
_journal_page_last 105
_journal_paper_doi 10.1021/jo4023167
_journal_volume 79
_journal_year 2014
_chemical_formula_sum 'C44 H44 Br2 O16'
_chemical_formula_weight 988.61
_chemical_name_systematic
; 
 ? 
;
_space_group_IT_number 2
_symmetry_cell_setting triclinic
_symmetry_space_group_name_Hall '-P 1'
_symmetry_space_group_name_H-M 'P -1'
_atom_sites_solution_hydrogens geom
_atom_sites_solution_primary direct
_atom_sites_solution_secondary difmap
_audit_creation_method SHELXL-97
_cell_angle_alpha 87.568(2)
_cell_angle_beta 75.432(2)
_cell_angle_gamma 71.159(2)
_cell_formula_units_Z 2
_cell_length_a 11.7200(14)
_cell_length_b 11.9056(15)
_cell_length_c 16.424(2)
_cell_measurement_reflns_used 5849
_cell_measurement_temperature 150(2)
_cell_measurement_theta_max 25.57
_cell_measurement_theta_min 2.17
_cell_volume 2097.3(4)
_computing_cell_refinement 'Bruker SAINT'
_computing_data_collection 'Bruker APEX2'
_computing_data_reduction 'Bruker SAINT'
_computing_molecular_graphics 'Bruker SHELXTL'
_computing_publication_material 'Bruker SHELXTL'
_computing_structure_refinement 'SHELXL-97 (Sheldrick, 2008)'
_computing_structure_solution 'SHELXS-97 (Sheldrick, 2008)'
_diffrn_ambient_temperature 150(2)
_diffrn_measured_fraction_theta_full 0.991
_diffrn_measured_fraction_theta_max 0.991
_diffrn_measurement_device_type 'Bruker APEX-II CCD'
_diffrn_measurement_method '\f and \w scans'
_diffrn_radiation_monochromator graphite
_diffrn_radiation_source 'fine-focus sealed tube'
_diffrn_radiation_type MoK\a
_diffrn_radiation_wavelength 0.71073
_diffrn_reflns_av_R_equivalents 0.0962
_diffrn_reflns_av_sigmaI/netI 0.1549
_diffrn_reflns_limit_h_max 16
_diffrn_reflns_limit_h_min -16
_diffrn_reflns_limit_k_max 17
_diffrn_reflns_limit_k_min -17
_diffrn_reflns_limit_l_max 23
_diffrn_reflns_limit_l_min -23
_diffrn_reflns_number 34677
_diffrn_reflns_theta_full 30.86
_diffrn_reflns_theta_max 30.86
_diffrn_reflns_theta_min 1.81
_exptl_absorpt_coefficient_mu 2.008
_exptl_absorpt_correction_T_max 0.9240
_exptl_absorpt_correction_T_min 0.6778
_exptl_absorpt_correction_type empirical
_exptl_absorpt_process_details sadabs
_exptl_crystal_colour COLORLESS
_exptl_crystal_density_diffrn 1.566
_exptl_crystal_density_method 'not measured'
_exptl_crystal_description BLOCK
_exptl_crystal_F_000 1012
_exptl_crystal_size_max 0.21
_exptl_crystal_size_mid 0.10
_exptl_crystal_size_min 0.04
_refine_diff_density_max 2.234
_refine_diff_density_min -2.007
_refine_diff_density_rms 0.131
_refine_ls_extinction_method none
_refine_ls_goodness_of_fit_ref 1.229
_refine_ls_hydrogen_treatment constr
_refine_ls_matrix_type full
_refine_ls_number_parameters 594
_refine_ls_number_reflns 13072
_refine_ls_number_restraints 0
_refine_ls_restrained_S_all 1.229
_refine_ls_R_factor_all 0.2108
_refine_ls_R_factor_gt 0.0913
_refine_ls_shift/su_max 0.000
_refine_ls_shift/su_mean 0.000
_refine_ls_structure_factor_coef Fsqd
_refine_ls_weighting_details 'calc w=1/[\s^2^(Fo^2^)+(0.0800P)^2^+0.0000P] where P=(Fo^2^+2Fc^2^)/3'
_refine_ls_weighting_scheme calc
_refine_ls_wR_factor_gt 0.2081
_refine_ls_wR_factor_ref 0.2398
_reflns_number_gt 5603
_reflns_number_total 13072
_reflns_threshold_expression >2sigma(I)
_cod_data_source_file jo4023167_si_004.cif
_cod_data_source_block gw5s10
_cod_depositor_comments
;
The following automatic conversions were performed:

'_symmetry_cell_setting' value 'Triclinic' changed to 'triclinic'
according to
/usr/data/users/saulius/automatic-downloads/current/ACS/lib/dictionaries/cif_core.dic
dictionary named 'cif_core.dic' version 2.4.2 from
2011-04-26.

'_exptl_absorpt_correction_type' value 'EMPIRICAL'
changed to 'empirical' according to
/usr/data/users/saulius/automatic-downloads/current/ACS/lib/dictionaries/cif_core.dic
dictionary named 'cif_core.dic' version 2.4.2 from 2011-04-26.

Automatic conversion script
Id: cif_fix_values 2281 2013-09-26 08:29:07Z andrius 
;
_cod_original_cell_volume 2097.2(4)
_cod_original_sg_symbol_H-M P-1
_cod_database_code 4029081

loop_
_symmetry_equiv_pos_as_xyz
'x, y, z'
'-x, -y, -z'

loop_
_atom_site_label
_atom_site_type_symbol
_atom_site_fract_x
_atom_site_fract_y
_atom_site_fract_z
_atom_site_U_iso_or_equiv
_atom_site_adp_type
_atom_site_occupancy
_atom_site_symmetry_multiplicity
_atom_site_calc_flag
_atom_site_refinement_flags
_atom_site_disorder_assembly
_atom_site_disorder_group
O3A O -0.063(2) 0.7549(15) 0.1199(11) 0.077(6) Uani 0.464(15) 1 d P A 1
O4A O 0.035(3) 0.646(3) 0.2032(17) 0.063(8) Uani 0.464(15) 1 d P A 1
C2A C -0.0109(17) 0.5645(12) 0.1449(9) 0.061(6) Uani 0.464(15) 1 d P A 1
H2AA H 0.0263 0.4800 0.1538 0.092 Uiso 0.464(15) 1 calc PR A 1
H2AB H 0.0161 0.5799 0.0852 0.092 Uiso 0.464(15) 1 calc PR A 1
H2AC H -0.1019 0.5861 0.1616 0.092 Uiso 0.464(15) 1 calc PR A 1
O3B O -0.0516(14) 0.7700(11) 0.0786(9) 0.059(4) Uani 0.536(15) 1 d P A 2
O4B O 0.025(3) 0.659(3) 0.1745(13) 0.055(6) Uani 0.536(15) 1 d P A 2
C2B C -0.1109(19) 0.666(2) 0.0943(14) 0.113(9) Uani 0.536(15) 1 d P A 2
H2BA H -0.1616 0.6707 0.0543 0.170 Uiso 0.536(15) 1 calc PR A 2
H2BB H -0.1635 0.6749 0.1519 0.170 Uiso 0.536(15) 1 calc PR A 2
H2BC H -0.0444 0.5896 0.0863 0.170 Uiso 0.536(15) 1 calc PR A 2
O5 O -0.3453(4) 1.4480(4) 0.1485(2) 0.0431(11) Uani 1 1 d . . .
O6 O -0.3044(4) 1.2570(4) 0.1136(3) 0.0438(11) Uani 1 1 d . . .
C6 C -0.2730(10) 1.4516(9) 0.0588(5) 0.096(3) Uani 1 1 d . . .
H6A H -0.2741 1.5332 0.0466 0.144 Uiso 1 1 calc R . .
H6B H -0.3114 1.4244 0.0203 0.144 Uiso 1 1 calc R . .
H6C H -0.1868 1.3996 0.0513 0.144 Uiso 1 1 calc R . .
Br1 Br -0.46044(7) 1.70421(7) 0.30353(6) 0.0671(3) Uani 1 1 d . . .
Br2 Br 0.32862(6) 1.41433(6) 0.15439(4) 0.0455(2) Uani 1 1 d . . .
O1 O -0.3543(4) 0.8285(4) 0.4516(3) 0.0534(12) Uani 1 1 d . . .
O2 O -0.1989(4) 0.7587(4) 0.3369(3) 0.0559(13) Uani 1 1 d . . .
O7 O 0.3498(3) 1.1553(4) 0.2790(2) 0.0335(9) Uani 1 1 d . . .
O8 O 0.2966(3) 0.9954(3) 0.3225(2) 0.0332(9) Uani 1 1 d . . .
O9 O -0.9274(3) 1.7319(4) 0.4313(3) 0.0422(11) Uani 1 1 d . . .
O10 O -0.8804(3) 1.5047(3) 0.4268(3) 0.0385(10) Uani 1 1 d . . .
O11 O -0.1032(3) 1.1399(3) 0.3145(2) 0.0236(8) Uani 1 1 d . . .
O12 O 0.4615(3) 1.0508(3) -0.1260(2) 0.0345(9) Uani 1 1 d . . .
O13 O 0.5857(4) 1.1976(4) -0.1363(3) 0.0470(12) Uani 1 1 d . . .
O14 O 0.0571(3) 1.1778(3) 0.3569(2) 0.0256(8) Uani 1 1 d . . .
H14A H 0.0116 1.2427 0.3823 0.038 Uiso 1 1 calc R . .
O15 O -0.1402(3) 1.2967(3) 0.2316(2) 0.0255(8) Uani 1 1 d . . .
O16 O -0.1772(3) 1.3626(3) 0.4100(2) 0.0336(9) Uani 1 1 d . . .
C1 C 0.0014(10) 0.7510(12) 0.1519(10) 0.098(5) Uani 1 1 d . . .
C3 C -0.2897(6) 0.8453(6) 0.3865(4) 0.0402(15) Uani 1 1 d . . .
C4 C -0.1729(7) 0.6374(6) 0.3667(5) 0.060(2) Uani 1 1 d . . .
H4A H -0.0899 0.5882 0.3355 0.090 Uiso 1 1 calc R . .
H4B H -0.2353 0.6041 0.3577 0.090 Uiso 1 1 calc R . .
H4C H -0.1763 0.6388 0.4269 0.090 Uiso 1 1 calc R . .
C5 C 0.0343(5) 0.8455(6) 0.1793(4) 0.0442(16) Uani 1 1 d . A .
H5A H 0.0590 0.8384 0.2306 0.053 Uiso 1 1 calc R . .
C7 C 0.0321(5) 0.9419(6) 0.1371(4) 0.0389(15) Uani 1 1 d . . .
H7A H 0.0066 0.9458 0.0862 0.047 Uiso 1 1 calc R A .
C8 C 0.3939(5) 0.9674(6) -0.1240(4) 0.0399(15) Uani 1 1 d . . .
H8A H 0.4263 0.9194 -0.1769 0.060 Uiso 1 1 calc R . .
H8B H 0.3052 1.0112 -0.1171 0.060 Uiso 1 1 calc R . .
H8C H 0.4045 0.9153 -0.0768 0.060 Uiso 1 1 calc R . .
C9 C 0.6423(6) 1.2890(6) -0.1492(5) 0.055(2) Uani 1 1 d . . .
H9A H 0.7073 1.2719 -0.2022 0.083 Uiso 1 1 calc R . .
H9B H 0.6794 1.2921 -0.1025 0.083 Uiso 1 1 calc R . .
H9C H 0.5790 1.3657 -0.1518 0.083 Uiso 1 1 calc R . .
C10 C 0.4936(5) 1.2062(5) -0.0649(3) 0.0330(14) Uani 1 1 d . . .
C11 C -0.2948(5) 0.9605(5) 0.3511(4) 0.0346(14) Uani 1 1 d . . .
H11A H -0.2444 0.9644 0.2966 0.042 Uiso 1 1 calc R . .
C12 C 0.4285(5) 1.1263(5) -0.0575(3) 0.0275(12) Uani 1 1 d . . .
C13 C 0.0147(5) 1.1616(5) 0.2882(3) 0.0264(12) Uani 1 1 d . A .
C14 C -0.0134(4) 1.2723(5) 0.2339(3) 0.0256(12) Uani 1 1 d . . .
H14B H -0.0032 1.3411 0.2607 0.031 Uiso 1 1 calc R . .
C15 C -0.9561(6) 1.8562(5) 0.4413(4) 0.056(2) Uani 1 1 d . . .
H15A H -1.0443 1.8917 0.4701 0.083 Uiso 1 1 calc R . .
H15B H -0.9393 1.8900 0.3858 0.083 Uiso 1 1 calc R . .
H15C H -0.9047 1.8729 0.4748 0.083 Uiso 1 1 calc R . .
C16 C 0.0642(5) 1.0445(5) 0.1586(4) 0.0292(13) Uani 1 1 d . A .
C17 C -0.6585(5) 1.4674(5) 0.3681(3) 0.0290(12) Uani 1 1 d . . .
H17A H -0.6425 1.3839 0.3660 0.035 Uiso 1 1 calc R . .
C18 C -0.3448(5) 1.3393(7) 0.1662(4) 0.0423(16) Uani 1 1 d . . .
C19 C -0.7803(5) 1.5419(5) 0.3975(3) 0.0309(13) Uani 1 1 d . . .
C20 C 0.4593(5) 1.2926(5) 0.0002(4) 0.0375(15) Uani 1 1 d . . .
H20A H 0.4992 1.3513 -0.0047 0.045 Uiso 1 1 calc R . .
C21 C 0.2328(4) 1.0845(5) 0.2031(3) 0.0241(12) Uani 1 1 d . A .
H21A H 0.2912 1.0225 0.1595 0.029 Uiso 1 1 calc R . .
C22 C -0.3051(4) 1.2123(5) 0.2879(3) 0.0257(12) Uani 1 1 d . . .
H22A H -0.2762 1.1439 0.2462 0.031 Uiso 1 1 calc R . .
C23 C -0.8056(5) 1.6656(5) 0.4004(4) 0.0325(13) Uani 1 1 d . . .
C24 C -0.8659(6) 1.3857(6) 0.4165(5) 0.0545(19) Uani 1 1 d . . .
H24A H -0.9466 1.3731 0.4379 0.082 Uiso 1 1 calc R . .
H24B H -0.8072 1.3382 0.4479 0.082 Uiso 1 1 calc R . .
H24C H -0.8336 1.3616 0.3566 0.082 Uiso 1 1 calc R . .
C25 C -0.3708(5) 1.0621(5) 0.3951(4) 0.0316(13) Uani 1 1 d . . .
H25A H -0.4287 1.0544 0.4454 0.038 Uiso 1 1 calc R . .
C26 C -0.5874(5) 1.6327(5) 0.3433(4) 0.0351(14) Uani 1 1 d . . .
C27 C -0.7090(6) 1.7108(5) 0.3720(4) 0.0395(15) Uani 1 1 d . . .
H27A H -0.7247 1.7943 0.3718 0.047 Uiso 1 1 calc R . .
C28 C 0.3669(5) 1.2915(5) 0.0716(4) 0.0296(13) Uani 1 1 d . . .
C29 C -0.4192(4) 1.2720(5) 0.4296(3) 0.0255(12) Uani 1 1 d . . .
H29A H -0.4697 1.2674 0.4840 0.031 Uiso 1 1 calc R . .
C30 C 0.2980(5) 1.0856(5) 0.2728(4) 0.0293(13) Uani 1 1 d . . .
C31 C 0.3429(7) 0.9997(6) 0.3957(4) 0.0515(18) Uani 1 1 d . . .
H31A H 0.3227 0.9409 0.4353 0.077 Uiso 1 1 calc R . .
H31B H 0.3040 1.0792 0.4231 0.077 Uiso 1 1 calc R . .
H31C H 0.4335 0.9819 0.3783 0.077 Uiso 1 1 calc R . .
C32 C -0.5592(5) 1.5116(5) 0.3415(3) 0.0263(12) Uani 1 1 d . . .
C33 C 0.0511(5) 1.1408(5) 0.1099(4) 0.0298(13) Uani 1 1 d . . .
H33A H 0.0287 1.1433 0.0580 0.036 Uiso 1 1 calc R A .
C34 C -0.3966(5) 1.3215(5) 0.2589(3) 0.0291(13) Uani 1 1 d . . .
H34A H -0.4759 1.3039 0.2640 0.035 Uiso 1 1 calc R . .
C35 C -0.3719(4) 1.1811(5) 0.3728(3) 0.0253(12) Uani 1 1 d . . .
C36 C -0.3866(5) 1.3831(5) 0.4011(3) 0.0263(12) Uani 1 1 d . . .
H36A H -0.4194 1.4465 0.4470 0.032 Uiso 1 1 calc R . .
C37 C 0.3062(4) 1.2093(5) 0.0809(3) 0.0249(12) Uani 1 1 d . A .
C38 C -0.1970(4) 1.2428(5) 0.3017(3) 0.0234(11) Uani 1 1 d . . .
C39 C 0.3386(4) 1.1269(5) 0.0143(3) 0.0227(11) Uani 1 1 d . . .
H39A H 0.2971 1.0694 0.0189 0.027 Uiso 1 1 calc R . .
C40 C 0.2069(4) 1.2061(5) 0.1606(3) 0.0253(12) Uani 1 1 d . . .
H40A H 0.2053 1.2661 0.2021 0.030 Uiso 1 1 calc R A .
C41 C 0.1103(4) 1.0544(5) 0.2330(3) 0.0253(12) Uani 1 1 d . . .
H41A H 0.1227 0.9798 0.2650 0.030 Uiso 1 1 calc R A .
C42 C -0.2444(5) 1.3337(5) 0.3776(3) 0.0253(12) Uani 1 1 d . . .
C43 C 0.0748(5) 1.2420(5) 0.1451(3) 0.0257(12) Uani 1 1 d . A .
H43A H 0.0599 1.3120 0.1086 0.031 Uiso 1 1 calc R . .
C44 C -0.4264(5) 1.4289(5) 0.3196(3) 0.0269(12) Uani 1 1 d . . .
H44A H -0.3727 1.4771 0.2918 0.032 Uiso 1 1 calc R . .

loop_
_atom_site_aniso_label
_atom_site_aniso_U_11
_atom_site_aniso_U_22
_atom_site_aniso_U_33
_atom_site_aniso_U_23
_atom_site_aniso_U_13
_atom_site_aniso_U_12
O3A 0.156(17) 0.050(9) 0.032(9) 0.026(7) -0.022(11) -0.048(10)
O4A 0.043(8) 0.041(9) 0.09(2) 0.005(14) -0.001(13) -0.011(6)
C2A 0.109(15) 0.024(8) 0.050(10) -0.006(7) -0.001(9) -0.034(9)
O3B 0.118(10) 0.062(7) 0.050(8) 0.036(7) -0.068(8) -0.068(7)
O4B 0.089(12) 0.052(12) 0.041(10) 0.002(8) -0.015(7) -0.047(10)
C2B 0.101(16) 0.15(2) 0.135(19) 0.015(16) -0.049(14) -0.084(16)
O5 0.041(3) 0.059(3) 0.029(2) 0.005(2) -0.0078(19) -0.017(2)
O6 0.040(3) 0.060(3) 0.028(2) 0.001(2) -0.0065(19) -0.012(2)
C6 0.126(9) 0.111(8) 0.053(6) 0.028(5) -0.018(6) -0.049(7)
Br1 0.0404(4) 0.0474(5) 0.1097(7) 0.0118(4) -0.0074(4) -0.0187(4)
Br2 0.0378(4) 0.0411(4) 0.0553(4) -0.0179(3) 0.0034(3) -0.0185(3)
O1 0.056(3) 0.041(3) 0.056(3) 0.004(2) 0.003(2) -0.019(2)
O2 0.042(3) 0.040(3) 0.067(3) 0.006(2) 0.001(2) -0.001(2)
O7 0.025(2) 0.043(2) 0.035(2) -0.0008(19) -0.0078(17) -0.0135(19)
O8 0.023(2) 0.040(2) 0.035(2) 0.0096(19) -0.0124(17) -0.0051(18)
O9 0.025(2) 0.038(3) 0.054(3) 0.001(2) -0.006(2) -0.0004(19)
O10 0.021(2) 0.034(2) 0.055(3) -0.011(2) -0.0005(18) -0.0081(18)
O11 0.0105(16) 0.033(2) 0.0236(19) 0.0035(16) -0.0001(14) -0.0053(15)
O12 0.029(2) 0.042(2) 0.029(2) -0.0028(18) 0.0004(17) -0.0122(19)
O13 0.042(2) 0.040(3) 0.047(3) -0.007(2) 0.020(2) -0.018(2)
O14 0.0230(19) 0.032(2) 0.0203(19) -0.0016(16) -0.0037(15) -0.0073(16)
O15 0.0135(17) 0.034(2) 0.025(2) 0.0062(16) -0.0030(15) -0.0047(15)
O16 0.023(2) 0.046(3) 0.034(2) -0.0031(19) -0.0099(17) -0.0111(18)
C1 0.054(6) 0.063(7) 0.160(14) -0.055(9) 0.031(7) -0.032(6)
C3 0.029(3) 0.044(4) 0.046(4) -0.002(3) -0.002(3) -0.014(3)
C4 0.062(5) 0.030(4) 0.075(5) 0.016(4) -0.015(4) -0.002(3)
C5 0.026(3) 0.046(4) 0.058(4) -0.015(3) -0.002(3) -0.014(3)
C7 0.024(3) 0.043(4) 0.045(4) -0.010(3) -0.004(3) -0.007(3)
C8 0.031(3) 0.051(4) 0.039(4) -0.014(3) -0.001(3) -0.018(3)
C9 0.034(4) 0.045(4) 0.074(5) -0.002(4) 0.015(3) -0.017(3)
C10 0.023(3) 0.034(3) 0.032(3) 0.002(3) 0.009(2) -0.008(3)
C11 0.027(3) 0.034(3) 0.040(4) 0.010(3) -0.005(3) -0.011(3)
C12 0.025(3) 0.029(3) 0.022(3) -0.006(2) 0.000(2) -0.003(2)
C13 0.016(3) 0.032(3) 0.028(3) 0.004(2) -0.003(2) -0.006(2)
C14 0.009(2) 0.033(3) 0.030(3) 0.000(2) -0.002(2) -0.004(2)
C15 0.052(4) 0.033(4) 0.051(4) 0.014(3) 0.011(3) 0.009(3)
C16 0.013(2) 0.033(3) 0.036(3) -0.009(3) 0.000(2) -0.004(2)
C17 0.030(3) 0.029(3) 0.028(3) -0.003(2) -0.008(2) -0.009(2)
C18 0.024(3) 0.069(5) 0.039(4) 0.015(4) -0.017(3) -0.016(3)
C19 0.023(3) 0.039(4) 0.030(3) 0.002(3) -0.006(2) -0.010(3)
C20 0.029(3) 0.029(3) 0.052(4) -0.006(3) 0.005(3) -0.016(3)
C21 0.018(3) 0.030(3) 0.019(3) 0.000(2) 0.001(2) -0.005(2)
C22 0.018(3) 0.031(3) 0.025(3) -0.001(2) -0.003(2) -0.006(2)
C23 0.018(3) 0.041(4) 0.032(3) 0.007(3) -0.009(2) -0.001(2)
C24 0.039(4) 0.051(4) 0.070(5) -0.019(4) 0.009(3) -0.024(3)
C25 0.027(3) 0.043(4) 0.030(3) 0.003(3) -0.004(2) -0.019(3)
C26 0.021(3) 0.039(4) 0.046(4) 0.006(3) -0.005(3) -0.013(3)
C27 0.039(4) 0.029(3) 0.052(4) 0.009(3) -0.016(3) -0.010(3)
C28 0.021(3) 0.032(3) 0.036(3) 0.000(3) -0.001(2) -0.013(2)
C29 0.015(3) 0.036(3) 0.023(3) 0.001(2) -0.003(2) -0.007(2)
C30 0.014(3) 0.033(3) 0.034(3) 0.003(3) -0.003(2) 0.000(2)
C31 0.059(5) 0.060(5) 0.049(4) 0.011(4) -0.033(4) -0.023(4)
C32 0.020(3) 0.033(3) 0.029(3) 0.003(2) -0.007(2) -0.011(2)
C33 0.017(3) 0.044(4) 0.029(3) -0.006(3) -0.009(2) -0.007(2)
C34 0.018(3) 0.042(3) 0.025(3) 0.005(3) -0.005(2) -0.007(2)
C35 0.013(2) 0.035(3) 0.028(3) 0.002(2) -0.006(2) -0.008(2)
C36 0.018(3) 0.034(3) 0.022(3) -0.001(2) -0.001(2) -0.005(2)
C37 0.016(2) 0.026(3) 0.028(3) 0.002(2) -0.001(2) -0.004(2)
C38 0.016(2) 0.028(3) 0.023(3) 0.004(2) -0.003(2) -0.005(2)
C39 0.017(2) 0.027(3) 0.024(3) 0.003(2) -0.003(2) -0.008(2)
C40 0.019(3) 0.030(3) 0.025(3) -0.001(2) -0.005(2) -0.006(2)
C41 0.019(3) 0.025(3) 0.031(3) 0.002(2) -0.004(2) -0.007(2)
C42 0.020(3) 0.029(3) 0.023(3) 0.006(2) -0.004(2) -0.006(2)
C43 0.019(3) 0.034(3) 0.022(3) 0.005(2) -0.002(2) -0.008(2)
C44 0.019(3) 0.029(3) 0.033(3) 0.007(2) -0.008(2) -0.008(2)

loop_
_atom_type_symbol
_atom_type_description
_atom_type_scat_dispersion_real
_atom_type_scat_dispersion_imag
_atom_type_scat_source
C C 0.0033 0.0016 'International Tables Vol C Tables 4.2.6.8 and 6.1.1.4'
H H 0.0000 0.0000 'International Tables Vol C Tables 4.2.6.8 and 6.1.1.4'
O O 0.0106 0.0060 'International Tables Vol C Tables 4.2.6.8 and 6.1.1.4'
Br Br -0.2901 2.4595 'International Tables Vol C Tables 4.2.6.8 and 6.1.1.4'

loop_
_geom_angle_atom_site_label_1
_geom_angle_atom_site_label_2
_geom_angle_atom_site_label_3
_geom_angle
C1 O4A C2A 92.1(16)
C1 O3B C2B 96.8(11)
C18 O5 C6 110.4(6)
C3 O2 C4 117.8(5)
C30 O8 C31 114.2(5)
C23 O9 C15 117.8(5)
C19 O10 C24 118.8(4)
C38 O11 C13 108.2(4)
C12 O12 C8 117.9(4)
C10 O13 C9 117.7(5)
C38 O15 C14 107.1(4)
O3A C1 O4B 103(2)
O3A C1 C5 128.9(19)
O4B C1 C5 126.2(18)
O3A C1 O3B 24.4(14)
O4B C1 O3B 115.7(16)
C5 C1 O3B 117.5(13)
O3A C1 O4A 117(2)
O4B C1 O4A 17(2)
C5 C1 O4A 110.7(18)
O3B C1 O4A 131.7(15)
O1 C3 O2 123.7(6)
O1 C3 C11 125.8(6)
O2 C3 C11 110.4(5)
C7 C5 C1 123.2(10)
C5 C7 C16 128.1(6)
O13 C10 C12 117.5(5)
O13 C10 C20 124.0(5)
C12 C10 C20 118.5(5)
C25 C11 C3 120.7(5)
O12 C12 C39 124.8(5)
O12 C12 C10 114.8(5)
C39 C12 C10 120.4(5)
O14 C13 O11 111.2(4)
O14 C13 C41 109.4(4)
O11 C13 C41 108.7(4)
O14 C13 C14 113.9(4)
O11 C13 C14 103.6(4)
C41 C13 C14 109.8(4)
O15 C14 C43 111.2(4)
O15 C14 C13 104.8(4)
C43 C14 C13 109.1(4)
C33 C16 C7 120.9(5)
C33 C16 C41 114.4(5)
C7 C16 C41 124.6(5)
C19 C17 C32 121.8(5)
O6 C18 O5 123.6(6)
O6 C18 C34 121.6(6)
O5 C18 C34 114.8(6)
O10 C19 C17 124.8(5)
O10 C19 C23 115.4(5)
C17 C19 C23 119.8(5)
C28 C20 C10 119.6(5)
C30 C21 C41 114.2(4)
C30 C21 C40 109.8(4)
C41 C21 C40 109.6(4)
C38 C22 C35 106.3(4)
C38 C22 C34 110.2(4)
C35 C22 C34 107.6(4)
O9 C23 C27 125.1(5)
O9 C23 C19 115.8(5)
C27 C23 C19 119.1(5)
C11 C25 C35 126.1(5)
C32 C26 C27 122.9(5)
C32 C26 Br1 120.9(4)
C27 C26 Br1 116.2(4)
C23 C27 C26 119.4(5)
C37 C28 C20 122.1(5)
C37 C28 Br2 122.8(4)
C20 C28 Br2 115.2(4)
C35 C29 C36 115.2(5)
O7 C30 O8 123.9(5)
O7 C30 C21 124.4(5)
O8 C30 C21 111.5(5)
C26 C32 C17 116.9(5)
C26 C32 C44 122.0(5)
C17 C32 C44 120.8(5)
C16 C33 C43 114.2(5)
C18 C34 C22 109.4(4)
C18 C34 C44 115.6(5)
C22 C34 C44 109.0(4)
C29 C35 C25 122.2(5)
C29 C35 C22 113.2(5)
C25 C35 C22 124.1(5)
C29 C36 C42 100.8(4)
C29 C36 C44 112.0(4)
C42 C36 C44 107.0(4)
C28 C37 C39 117.5(5)
C28 C37 C40 122.0(5)
C39 C37 C40 120.5(5)
O11 C38 O15 106.0(4)
O11 C38 C22 110.7(4)
O15 C38 C22 112.6(4)
O11 C38 C42 111.8(4)
O15 C38 C42 107.0(4)
C22 C38 C42 108.7(4)
C12 C39 C37 121.9(5)
C37 C40 C21 114.2(4)
C37 C40 C43 112.3(4)
C21 C40 C43 108.5(4)
C16 C41 C13 107.4(4)
C16 C41 C21 108.5(4)
C13 C41 C21 106.7(4)
O16 C42 C36 125.9(5)
O16 C42 C38 123.6(5)
C36 C42 C38 110.5(4)
C33 C43 C14 106.6(4)
C33 C43 C40 112.2(4)
C14 C43 C40 104.1(4)
C32 C44 C34 116.6(4)
C32 C44 C36 109.8(4)
C34 C44 C36 108.9(4)

loop_
_geom_bond_atom_site_label_1
_geom_bond_atom_site_label_2
_geom_bond_distance
O3A C1 1.01(2)
O4A C1 1.48(3)
O4A C2A 1.68(3)
O3B C1 1.47(2)
O3B C2B 1.58(2)
O4B C1 1.11(3)
O5 C18 1.312(8)
O5 C6 1.510(9)
O6 C18 1.225(8)
Br1 C26 1.909(5)
Br2 C28 1.904(6)
O1 C3 1.196(7)
O2 C3 1.336(7)
O2 C4 1.466(8)
O7 C30 1.196(6)
O8 C30 1.324(7)
O8 C31 1.446(7)
O9 C23 1.363(6)
O9 C15 1.414(7)
O10 C19 1.357(6)
O10 C24 1.383(7)
O11 C38 1.406(6)
O11 C13 1.444(6)
O12 C12 1.366(6)
O12 C8 1.451(7)
O13 C10 1.361(6)
O13 C9 1.431(7)
O14 C13 1.386(6)
O15 C38 1.417(6)
O15 C14 1.430(6)
O16 C42 1.194(6)
C1 C5 1.423(12)
C3 C11 1.456(8)
C5 C7 1.312(9)
C7 C16 1.470(8)
C10 C12 1.384(8)
C10 C20 1.405(8)
C11 C25 1.354(8)
C12 C39 1.367(7)
C13 C41 1.539(7)
C13 C14 1.551(8)
C14 C43 1.540(7)
C16 C33 1.359(8)
C16 C41 1.479(7)
C17 C19 1.389(7)
C17 C32 1.394(7)
C18 C34 1.524(8)
C19 C23 1.406(8)
C20 C28 1.385(7)
C21 C30 1.529(7)
C21 C41 1.547(7)
C21 C40 1.553(7)
C22 C38 1.496(7)
C22 C35 1.513(7)
C22 C34 1.540(7)
C23 C27 1.377(8)
C25 C35 1.445(8)
C26 C32 1.371(8)
C26 C27 1.401(8)
C28 C37 1.368(7)
C29 C35 1.337(7)
C29 C36 1.517(7)
C32 C44 1.510(7)
C33 C43 1.490(7)
C34 C44 1.547(8)
C36 C42 1.527(7)
C36 C44 1.548(7)
C37 C39 1.394(7)
C37 C40 1.527(7)
C38 C42 1.553(7)
C40 C43 1.551(7)
